data_7053507
loop_
_publ_author_name
'Lin, Kuan-Ming'
'Wang, Po-Yang'
'Shieh, Yun-Jen'
'Chen, Hong-Zhang'
'Kuo, Ting-Shen'
'Tsai, Yi-Chou'

_publ_section_title
;
 Reductive N--N bond cleavage and coupling of organic azides mediated by
 chromium(i) and vanadium(i) \b-diketiminate
;
_journal_issue 8
_journal_name_full 'New Journal of Chemistry'
_journal_page_first 1737
_journal_paper_doi 10.1039/c0nj00114g
_journal_volume 34
_journal_year 2010
_chemical_formula_sum 'C51 H76 N4 O0.5 V'
_chemical_formula_weight 804.10
_chemical_name_systematic
;
?
;
_space_group_IT_number 14
_symmetry_cell_setting monoclinic
_symmetry_space_group_name_Hall '-P 2ybc'
_symmetry_space_group_name_H-M 'P 1 21/c 1'
_atom_sites_solution_hydrogens geom
_atom_sites_solution_primary direct
_atom_sites_solution_secondary difmap
_audit_creation_method SHELXL-97
_cell_angle_alpha 90.00
_cell_angle_beta 104.1980(10)
_cell_angle_gamma 90.00
_cell_formula_units_Z 4
_cell_length_a 19.7038(4)
_cell_length_b 10.9155(3)
_cell_length_c 23.6118(6)
_cell_measurement_reflns_used 34453
_cell_measurement_temperature 200(2)
_cell_measurement_theta_max 25.35
_cell_measurement_theta_min 2.037
_cell_volume 4923.2(2)
_computing_cell_refinement 'HKL Scalepack (Otwinowski & Minor 1997)'
_computing_data_collection 'Collect (Nonius BV, 1997-2000)'
_computing_data_reduction 'HKL Denzo and Scalepack'
_computing_molecular_graphics 'Ortep-3 for Windows (Farrugia, 1997)'
_computing_publication_material 'WinGX publication routines (Farrugia, 1999)'
_computing_structure_refinement 'SHELXL-97 (Sheldrick, 1997)'
_computing_structure_solution 'SHELXS-86 (Sheldrick, 1986)'
_diffrn_ambient_temperature 200(2)
_diffrn_detector_area_resol_mean 9
_diffrn_measured_fraction_theta_full 0.990
_diffrn_measured_fraction_theta_max 0.990
_diffrn_measurement_device_type KappaCCD
_diffrn_measurement_method 'CCD rotation images, thick slices'
_diffrn_radiation_monochromator graphite
_diffrn_radiation_source 'fine-focus sealed tube'
_diffrn_radiation_type MoK\a
_diffrn_radiation_wavelength 0.71073
_diffrn_reflns_av_R_equivalents 0.0972
_diffrn_reflns_av_sigmaI/netI 0.1287
_diffrn_reflns_limit_h_max 19
_diffrn_reflns_limit_h_min -23
_diffrn_reflns_limit_k_max 13
_diffrn_reflns_limit_k_min -12
_diffrn_reflns_limit_l_max 28
_diffrn_reflns_limit_l_min -23
_diffrn_reflns_number 35759
_diffrn_reflns_theta_full 25.37
_diffrn_reflns_theta_max 25.37
_diffrn_reflns_theta_min 2.07
_exptl_absorpt_coefficient_mu 0.238
_exptl_absorpt_correction_T_max 0.9347
_exptl_absorpt_correction_T_min 0.8786
_exptl_absorpt_correction_type sphere
_exptl_crystal_colour pink
_exptl_crystal_density_diffrn 1.085
_exptl_crystal_density_method 'not measured'
_exptl_crystal_description prism
_exptl_crystal_F_000 1748
_exptl_crystal_size_max 0.6
_exptl_crystal_size_mid 0.2
_exptl_crystal_size_min 0.05
_refine_diff_density_max 0.491
_refine_diff_density_min -0.514
_refine_diff_density_rms 0.167
_refine_ls_extinction_coef 0.0169(17)
_refine_ls_extinction_expression Fc^*^=kFc[1+0.001xFc^2^\l^3^/sin(2\q)]^-1/4^
_refine_ls_extinction_method SHELXL
_refine_ls_goodness_of_fit_ref 1.056
_refine_ls_hydrogen_treatment noref
_refine_ls_matrix_type full
_refine_ls_number_parameters 490
_refine_ls_number_reflns 8944
_refine_ls_number_restraints 0
_refine_ls_restrained_S_all 1.056
_refine_ls_R_factor_all 0.1711
_refine_ls_R_factor_gt 0.0975
_refine_ls_shift/su_max 0.009
_refine_ls_shift/su_mean 0.033
_refine_ls_structure_factor_coef Fsqd
_refine_ls_weighting_details 'calc w=1/[\s^2^(Fo^2^)+(0.1337P)^2^+0.0000P] where P=(Fo^2^+2Fc^2^)/3'
_refine_ls_weighting_scheme calc
_refine_ls_wR_factor_gt 0.2259
_refine_ls_wR_factor_ref 0.2565
_reflns_number_gt 4875
_reflns_number_total 8944
_reflns_threshold_expression >2sigma(I)
_cod_data_source_file c0nj00114g.txt
_cod_data_source_block 6852
_cod_depositor_comments
;

2018-03-09
Z value and formula fixed to values more according to usual
chemical conventions.                 miguel
;
_cod_original_formula_sum 'C102 H152 N8 O V2'
_cod_original_formula_weight 1608.20
_cod_original_formula_moiety 'C102 H152 N8 O V2'
_cod_original_formula_units_Z 2
_cod_original_sg_symbol_H-M 'P 21/c'
_cod_database_code 7053507

loop_
_symmetry_equiv_pos_as_xyz
'x, y, z'
'-x, y+1/2, -z+1/2'
'-x, -y, -z'
'x, -y-1/2, z-1/2'

loop_
_atom_site_label
_atom_site_type_symbol
_atom_site_fract_x
_atom_site_fract_y
_atom_site_fract_z
_atom_site_U_iso_or_equiv
_atom_site_adp_type
_atom_site_occupancy
_atom_site_symmetry_multiplicity
_atom_site_calc_flag
_atom_site_refinement_flags
C1 C 0.1449(2) 0.1004(4) 0.98447(18) 0.0379(11) Uani 1 1 d .
C2 C 0.0882(2) 0.1811(5) 0.9696(2) 0.0446(12) Uani 1 1 d .
C3 C 0.0763(2) 0.2839(5) 1.0083(2) 0.0597(15) Uani 1 1 d .
H3 H 0.1137 0.2783 1.0455 0.072 Uiso 1 1 calc R
C4 C 0.0844(3) 0.4082(6) 0.9807(3) 0.085(2) Uani 1 1 d .
H4A H 0.0762 0.4739 1.0065 0.127 Uiso 1 1 calc R
H4B H 0.0502 0.4147 0.9429 0.127 Uiso 1 1 calc R
H4C H 0.1318 0.4155 0.9750 0.127 Uiso 1 1 calc R
C5 C 0.0051(3) 0.2756(6) 1.0246(3) 0.0785(19) Uani 1 1 d .
H5A H 0.0004 0.3448 1.0499 0.118 Uiso 1 1 calc R
H5B H 0.0028 0.1986 1.0454 0.118 Uiso 1 1 calc R
H5C H -0.0329 0.2781 0.9890 0.118 Uiso 1 1 calc R
C6 C 0.0423(2) 0.1674(6) 0.9144(2) 0.0584(15) Uani 1 1 d .
H6 H 0.0037 0.2219 0.9033 0.070 Uiso 1 1 calc R
C7 C 0.0509(3) 0.0785(6) 0.8760(2) 0.0615(15) Uani 1 1 d .
H7 H 0.0178 0.0696 0.8395 0.074 Uiso 1 1 calc R
C8 C 0.1077(3) 0.0025(6) 0.8908(2) 0.0601(15) Uani 1 1 d .
H8 H 0.1142 -0.0578 0.8636 0.072 Uiso 1 1 calc R
C9 C 0.1562(2) 0.0111(5) 0.94468(19) 0.0464(13) Uani 1 1 d .
C10 C 0.2205(3) -0.0699(5) 0.9580(2) 0.0524(14) Uani 1 1 d .
H10 H 0.2579 -0.0273 0.9878 0.063 Uiso 1 1 calc R
C11 C 0.2048(4) -0.1913(7) 0.9840(3) 0.091(2) Uani 1 1 d .
H11A H 0.2471 -0.2422 0.9928 0.136 Uiso 1 1 calc R
H11B H 0.1674 -0.2339 0.9559 0.136 Uiso 1 1 calc R
H11C H 0.1898 -0.1759 1.0200 0.136 Uiso 1 1 calc R
C12 C 0.2477(3) -0.0915(6) 0.9041(2) 0.0768(18) Uani 1 1 d .
H12A H 0.2895 -0.1434 0.9143 0.115 Uiso 1 1 calc R
H12B H 0.2596 -0.0128 0.8891 0.115 Uiso 1 1 calc R
H12C H 0.2115 -0.1322 0.8741 0.115 Uiso 1 1 calc R
C13 C 0.1125(2) -0.0153(5) 1.0824(2) 0.0502(13) Uani 1 1 d .
H13A H 0.0961 -0.0540 1.0440 0.075 Uiso 1 1 calc R
H13B H 0.0786 0.0467 1.0876 0.075 Uiso 1 1 calc R
H13C H 0.1175 -0.0776 1.1130 0.075 Uiso 1 1 calc R
C14 C 0.1829(2) 0.0453(4) 1.08626(19) 0.0372(11) Uani 1 1 d .
C15 C 0.2340(2) 0.0307(4) 1.13940(19) 0.0395(11) Uani 1 1 d .
H15 H 0.2163 0.0040 1.1713 0.047 Uiso 1 1 calc R
C16 C 0.3070(2) 0.0492(4) 1.15297(17) 0.0367(11) Uani 1 1 d .
C17 C 0.3487(2) -0.0080(5) 1.2082(2) 0.0518(13) Uani 1 1 d .
H17A H 0.3930 0.0361 1.2217 0.078 Uiso 1 1 calc R
H17B H 0.3582 -0.0939 1.2009 0.078 Uiso 1 1 calc R
H17C H 0.3221 -0.0036 1.2382 0.078 Uiso 1 1 calc R
C18 C 0.4141(2) 0.1044(5) 1.12785(18) 0.0385(11) Uani 1 1 d .
C19 C 0.4424(2) 0.0047(5) 1.10354(19) 0.0419(12) Uani 1 1 d .
C20 C 0.3978(2) -0.0952(5) 1.0682(2) 0.0534(14) Uani 1 1 d .
H20 H 0.3476 -0.0705 1.0616 0.064 Uiso 1 1 calc R
C21 C 0.4142(3) -0.1080(7) 1.0096(3) 0.0831(19) Uani 1 1 d .
H21A H 0.3847 -0.1724 0.9872 0.125 Uiso 1 1 calc R
H21B H 0.4636 -0.1298 1.0151 0.125 Uiso 1 1 calc R
H21C H 0.4048 -0.0302 0.9885 0.125 Uiso 1 1 calc R
C22 C 0.4072(3) -0.2202(6) 1.1001(3) 0.0787(18) Uani 1 1 d .
H22A H 0.3771 -0.2815 1.0758 0.118 Uiso 1 1 calc R
H22B H 0.3942 -0.2123 1.1374 0.118 Uiso 1 1 calc R
H22C H 0.4562 -0.2461 1.1073 0.118 Uiso 1 1 calc R
C23 C 0.5147(2) -0.0014(5) 1.1121(2) 0.0514(13) Uani 1 1 d .
H23 H 0.5347 -0.0689 1.0966 0.062 Uiso 1 1 calc R
C24 C 0.5579(2) 0.0879(6) 1.1426(2) 0.0548(14) Uani 1 1 d .
H24 H 0.6072 0.0819 1.1480 0.066 Uiso 1 1 calc R
C25 C 0.5295(2) 0.1853(5) 1.1650(2) 0.0485(13) Uani 1 1 d .
H25 H 0.5597 0.2472 1.1854 0.058 Uiso 1 1 calc R
C26 C 0.4574(2) 0.1965(5) 1.15868(19) 0.0411(12) Uani 1 1 d .
C27 C 0.4298(2) 0.3055(5) 1.1857(2) 0.0493(13) Uani 1 1 d .
H27 H 0.3776 0.2979 1.1768 0.059 Uiso 1 1 calc R
C28 C 0.4579(3) 0.3044(6) 1.2529(2) 0.0720(17) Uani 1 1 d .
H28A H 0.4391 0.3749 1.2697 0.108 Uiso 1 1 calc R
H28B H 0.5091 0.3089 1.2628 0.108 Uiso 1 1 calc R
H28C H 0.4433 0.2285 1.2687 0.108 Uiso 1 1 calc R
C29 C 0.4467(3) 0.4262(6) 1.1612(3) 0.0677(16) Uani 1 1 d .
H29A H 0.4269 0.4933 1.1796 0.101 Uiso 1 1 calc R
H29B H 0.4266 0.4277 1.1189 0.101 Uiso 1 1 calc R
H29C H 0.4976 0.4359 1.1691 0.101 Uiso 1 1 calc R
C30 C 0.3219(2) 0.3529(5) 0.96840(19) 0.0439(12) Uani 1 1 d .
C31 C 0.3082(3) 0.4873(5) 0.9767(2) 0.0631(15) Uani 1 1 d .
H31A H 0.3338 0.5134 1.0163 0.076 Uiso 1 1 calc R
H31B H 0.2576 0.5004 0.9729 0.076 Uiso 1 1 calc R
C32 C 0.3323(3) 0.5651(6) 0.9305(3) 0.0729(18) Uani 1 1 d .
H32 H 0.3228 0.6535 0.9366 0.087 Uiso 1 1 calc R
C33 C 0.4083(4) 0.5478(7) 0.9371(3) 0.088(2) Uani 1 1 d .
H33A H 0.4342 0.5754 0.9764 0.106 Uiso 1 1 calc R
H33B H 0.4238 0.5983 0.9077 0.106 Uiso 1 1 calc R
C34 C 0.4247(3) 0.4156(7) 0.9291(3) 0.0779(19) Uani 1 1 d .
H34 H 0.4762 0.4056 0.9339 0.094 Uiso 1 1 calc R
C35 C 0.4013(3) 0.3383(6) 0.9746(3) 0.0687(17) Uani 1 1 d .
H35A H 0.4271 0.3642 1.0143 0.082 Uiso 1 1 calc R
H35B H 0.4123 0.2511 0.9696 0.082 Uiso 1 1 calc R
C36 C 0.2843(3) 0.3113(6) 0.9072(2) 0.0767(18) Uani 1 1 d .
H36A H 0.2331 0.3208 0.9019 0.092 Uiso 1 1 calc R
H36B H 0.2942 0.2236 0.9024 0.092 Uiso 1 1 calc R
C37 C 0.3084(4) 0.3874(8) 0.8607(3) 0.097(2) Uani 1 1 d .
H37 H 0.2839 0.3597 0.8205 0.117 Uiso 1 1 calc R
C38 C 0.3873(4) 0.3742(7) 0.8705(3) 0.085(2) Uani 1 1 d .
H38A H 0.3989 0.2872 0.8656 0.102 Uiso 1 1 calc R
H38B H 0.4032 0.4228 0.8408 0.102 Uiso 1 1 calc R
C39 C 0.2905(4) 0.5260(7) 0.8704(3) 0.095(2) Uani 1 1 d .
H39A H 0.3029 0.5781 0.8401 0.114 Uiso 1 1 calc R
H39B H 0.2398 0.5351 0.8675 0.114 Uiso 1 1 calc R
C40 C 0.2298(2) 0.4401(5) 1.14368(19) 0.0419(12) Uani 1 1 d .
C41 C 0.2692(3) 0.4306(5) 1.2087(2) 0.0561(14) Uani 1 1 d .
H41A H 0.2566 0.3528 1.2251 0.067 Uiso 1 1 calc R
H41B H 0.3203 0.4298 1.2120 0.067 Uiso 1 1 calc R
C42 C 0.2511(3) 0.5375(6) 1.2436(2) 0.0619(16) Uani 1 1 d .
H42 H 0.2776 0.5297 1.2854 0.074 Uiso 1 1 calc R
C43 C 0.2718(3) 0.6573(6) 1.2181(3) 0.0717(17) Uani 1 1 d .
H43A H 0.2604 0.7281 1.2403 0.086 Uiso 1 1 calc R
H43B H 0.3228 0.6580 1.2212 0.086 Uiso 1 1 calc R
C44 C 0.2322(3) 0.6672(5) 1.1547(2) 0.0660(16) Uani 1 1 d .
H44 H 0.2456 0.7455 1.1382 0.079 Uiso 1 1 calc R
C45 C 0.2499(3) 0.5601(5) 1.1193(2) 0.0536(13) Uani 1 1 d .
H45A H 0.2240 0.5688 1.0779 0.064 Uiso 1 1 calc R
H45B H 0.3006 0.5603 1.1211 0.064 Uiso 1 1 calc R
C46 C 0.1541(3) 0.6686(6) 1.1504(3) 0.0746(18) Uani 1 1 d .
H46A H 0.1281 0.6763 1.1090 0.090 Uiso 1 1 calc R
H46B H 0.1423 0.7399 1.1721 0.090 Uiso 1 1 calc R
C47 C 0.1330(3) 0.5511(6) 1.1760(2) 0.0652(16) Uani 1 1 d .
H47 H 0.0816 0.5519 1.1733 0.078 Uiso 1 1 calc R
C48 C 0.1737(3) 0.5403(6) 1.2399(2) 0.0690(17) Uani 1 1 d .
H48A H 0.1626 0.6109 1.2624 0.083 Uiso 1 1 calc R
H48B H 0.1598 0.4644 1.2571 0.083 Uiso 1 1 calc R
C49 C 0.1514(3) 0.4417(6) 1.1409(2) 0.0622(15) Uani 1 1 d .
H49A H 0.1380 0.3642 1.1570 0.075 Uiso 1 1 calc R
H49B H 0.1245 0.4481 1.0996 0.075 Uiso 1 1 calc R
N1 N 0.19402(16) 0.1087(3) 1.04128(15) 0.0338(9) Uani 1 1 d .
N2 N 0.33919(16) 0.1126(3) 1.11896(14) 0.0334(9) Uani 1 1 d .
N3 N 0.30067(18) 0.2783(4) 1.01175(16) 0.0436(10) Uani 1 1 d .
N4 N 0.24608(18) 0.3350(4) 1.11160(15) 0.0423(10) Uani 1 1 d .
V1 V 0.27171(3) 0.22949(7) 1.06837(3) 0.0359(3) Uani 1 1 d .

loop_
_atom_site_aniso_label
_atom_site_aniso_U_11
_atom_site_aniso_U_22
_atom_site_aniso_U_33
_atom_site_aniso_U_23
_atom_site_aniso_U_13
_atom_site_aniso_U_12
C1 0.033(2) 0.037(3) 0.042(3) -0.003(2) 0.0053(18) -0.005(2)
C2 0.036(2) 0.039(3) 0.056(3) -0.004(3) 0.006(2) 0.001(2)
C3 0.039(3) 0.059(4) 0.072(4) -0.011(3) -0.003(2) 0.011(3)
C4 0.086(4) 0.047(4) 0.108(5) -0.006(4) -0.003(4) 0.012(3)
C5 0.055(3) 0.092(5) 0.086(4) -0.015(4) 0.011(3) 0.020(3)
C6 0.037(3) 0.065(4) 0.065(3) -0.003(3) -0.004(2) 0.008(3)
C7 0.047(3) 0.072(4) 0.055(3) -0.003(3) -0.006(2) 0.001(3)
C8 0.057(3) 0.067(4) 0.053(3) -0.020(3) 0.007(2) 0.005(3)
C9 0.041(3) 0.051(3) 0.043(3) -0.002(3) 0.004(2) 0.000(2)
C10 0.058(3) 0.052(4) 0.045(3) -0.009(3) 0.010(2) 0.018(3)
C11 0.107(5) 0.091(6) 0.089(5) 0.031(4) 0.052(4) 0.051(4)
C12 0.074(4) 0.086(5) 0.071(4) -0.001(4) 0.019(3) 0.022(4)
C13 0.039(3) 0.048(3) 0.064(3) 0.003(3) 0.013(2) -0.007(2)
C14 0.041(2) 0.028(3) 0.046(3) -0.007(2) 0.016(2) 0.000(2)
C15 0.039(2) 0.042(3) 0.040(3) -0.003(2) 0.0142(19) -0.003(2)
C16 0.045(3) 0.031(3) 0.033(2) -0.004(2) 0.0076(19) -0.002(2)
C17 0.047(3) 0.060(4) 0.048(3) 0.011(3) 0.010(2) -0.002(3)
C18 0.032(2) 0.045(3) 0.039(2) 0.002(2) 0.0098(18) -0.001(2)
C19 0.037(2) 0.044(3) 0.044(3) 0.006(2) 0.0082(19) 0.004(2)
C20 0.043(3) 0.051(4) 0.065(3) -0.013(3) 0.011(2) 0.011(2)
C21 0.089(4) 0.090(5) 0.069(4) -0.023(4) 0.016(3) -0.006(4)
C22 0.080(4) 0.054(4) 0.103(5) -0.010(4) 0.023(3) -0.006(3)
C23 0.042(3) 0.057(4) 0.056(3) 0.002(3) 0.014(2) 0.013(3)
C24 0.034(3) 0.074(4) 0.056(3) 0.007(3) 0.012(2) 0.003(3)
C25 0.034(2) 0.062(4) 0.047(3) 0.003(3) 0.006(2) -0.009(2)
C26 0.038(2) 0.045(3) 0.040(3) 0.009(2) 0.0080(19) -0.002(2)
C27 0.037(2) 0.060(4) 0.052(3) -0.014(3) 0.011(2) -0.009(2)
C28 0.084(4) 0.078(5) 0.054(3) -0.016(3) 0.016(3) -0.013(3)
C29 0.071(4) 0.054(4) 0.082(4) -0.001(3) 0.028(3) -0.007(3)
C30 0.054(3) 0.039(3) 0.042(3) 0.006(2) 0.017(2) 0.010(2)
C31 0.085(4) 0.043(4) 0.071(4) 0.005(3) 0.039(3) 0.010(3)
C32 0.098(5) 0.047(4) 0.088(5) 0.019(3) 0.051(4) 0.015(3)
C33 0.106(5) 0.081(6) 0.095(5) 0.021(4) 0.059(4) 0.000(4)
C34 0.087(4) 0.079(5) 0.083(5) 0.004(4) 0.050(4) -0.001(4)
C35 0.064(3) 0.074(5) 0.076(4) 0.021(3) 0.033(3) 0.014(3)
C36 0.099(5) 0.066(4) 0.060(4) 0.003(3) 0.009(3) -0.013(4)
C37 0.138(7) 0.104(7) 0.047(4) 0.017(4) 0.018(4) -0.021(5)
C38 0.115(6) 0.076(5) 0.082(5) 0.006(4) 0.059(4) 0.022(4)
C39 0.118(6) 0.085(6) 0.091(5) 0.054(5) 0.043(4) 0.035(4)
C40 0.046(3) 0.038(3) 0.043(3) -0.007(2) 0.014(2) 0.000(2)
C41 0.064(3) 0.055(4) 0.051(3) 0.001(3) 0.018(2) 0.012(3)
C42 0.062(3) 0.081(5) 0.042(3) -0.011(3) 0.012(2) 0.012(3)
C43 0.076(4) 0.067(5) 0.078(4) -0.029(4) 0.028(3) -0.006(3)
C44 0.096(5) 0.040(4) 0.069(4) -0.002(3) 0.033(3) 0.000(3)
C45 0.074(3) 0.043(3) 0.048(3) -0.001(3) 0.022(2) 0.003(3)
C46 0.098(5) 0.050(4) 0.070(4) -0.015(3) 0.011(3) 0.027(4)
C47 0.050(3) 0.076(5) 0.071(4) -0.022(3) 0.017(3) 0.011(3)
C48 0.086(4) 0.070(4) 0.061(4) -0.012(3) 0.036(3) 0.002(3)
C49 0.054(3) 0.058(4) 0.076(4) -0.022(3) 0.018(3) -0.002(3)
N1 0.0334(19) 0.030(2) 0.038(2) -0.0002(18) 0.0096(15) -0.0007(16)
N2 0.0337(19) 0.030(2) 0.036(2) 0.0022(18) 0.0088(15) 0.0000(16)
N3 0.043(2) 0.039(2) 0.047(2) 0.003(2) 0.0074(17) 0.0014(18)
N4 0.043(2) 0.032(2) 0.049(2) 0.002(2) 0.0052(16) 0.0000(18)
V1 0.0338(4) 0.0316(5) 0.0413(5) 0.0005(4) 0.0071(3) -0.0008(3)

loop_
_atom_type_symbol
_atom_type_description
_atom_type_scat_dispersion_real
_atom_type_scat_dispersion_imag
_atom_type_scat_source
C C 0.0033 0.0016 'International Tables Vol C Tables 4.2.6.8 and 6.1.1.4'
H H 0.0000 0.0000 'International Tables Vol C Tables 4.2.6.8 and 6.1.1.4'
V V 0.3005 0.5294 'International Tables Vol C Tables 4.2.6.8 and 6.1.1.4'
N N 0.0061 0.0033 'International Tables Vol C Tables 4.2.6.8 and 6.1.1.4'
O O 0.0106 0.0060 'International Tables Vol C Tables 4.2.6.8 and 6.1.1.4'

loop_
_geom_angle_atom_site_label_1
_geom_angle_atom_site_label_2
_geom_angle_atom_site_label_3
_geom_angle
C2 C1 C9 121.0(4)
C2 C1 N1 120.2(4)
C9 C1 N1 118.7(4)
C6 C2 C1 117.5(5)
C6 C2 C3 118.9(4)
C1 C2 C3 123.5(4)
C2 C3 C4 110.7(5)
C2 C3 C5 113.3(5)
C4 C3 C5 110.8(5)
C2 C3 H3 107.2
C4 C3 H3 107.3
C5 C3 H3 107.3
C3 C4 H4A 109.4
C3 C4 H4B 109.5
H4A C4 H4B 109.5
C3 C4 H4C 109.5
H4A C4 H4C 109.5
H4B C4 H4C 109.5
C3 C5 H5A 109.4
C3 C5 H5B 109.5
H5A C5 H5B 109.5
C3 C5 H5C 109.5
H5A C5 H5C 109.5
H5B C5 H5C 109.5
C7 C6 C2 122.4(5)
C7 C6 H6 118.8
C2 C6 H6 118.8
C8 C7 C6 119.2(5)
C8 C7 H7 120.4
C6 C7 H7 120.4
C7 C8 C9 121.8(5)
C7 C8 H8 119.1
C9 C8 H8 119.1
C8 C9 C1 118.0(4)
C8 C9 C10 120.2(5)
C1 C9 C10 121.8(4)
C12 C10 C9 111.5(4)
C12 C10 C11 110.6(5)
C9 C10 C11 110.5(4)
C12 C10 H10 108.0
C9 C10 H10 108.0
C11 C10 H10 108.0
C10 C11 H11A 109.5
C10 C11 H11B 109.5
H11A C11 H11B 109.5
C10 C11 H11C 109.5
H11A C11 H11C 109.5
H11B C11 H11C 109.5
C10 C12 H12A 109.5
C10 C12 H12B 109.5
H12A C12 H12B 109.5
C10 C12 H12C 109.5
H12A C12 H12C 109.5
H12B C12 H12C 109.5
C14 C13 H13A 109.4
C14 C13 H13B 109.5
H13A C13 H13B 109.5
C14 C13 H13C 109.5
H13A C13 H13C 109.5
H13B C13 H13C 109.5
N1 C14 C15 123.1(4)
N1 C14 C13 120.4(4)
C15 C14 C13 116.5(4)
C16 C15 C14 130.7(4)
C16 C15 H15 114.7
C14 C15 H15 114.7
N2 C16 C15 123.2(4)
N2 C16 C17 120.1(4)
C15 C16 C17 116.7(4)
C16 C17 H17A 109.4
C16 C17 H17B 109.5
H17A C17 H17B 109.5
C16 C17 H17C 109.5
H17A C17 H17C 109.5
H17B C17 H17C 109.5
C26 C18 C19 120.9(4)
C26 C18 N2 120.2(4)
C19 C18 N2 118.9(4)
C23 C19 C18 118.2(4)
C23 C19 C20 118.7(4)
C18 C19 C20 123.2(4)
C21 C20 C19 110.4(5)
C21 C20 C22 109.8(5)
C19 C20 C22 112.5(4)
C21 C20 H20 108.0
C19 C20 H20 108.0
C22 C20 H20 108.0
C20 C21 H21A 109.5
C20 C21 H21B 109.5
H21A C21 H21B 109.5
C20 C21 H21C 109.5
H21A C21 H21C 109.5
H21B C21 H21C 109.5
C20 C22 H22A 109.5
C20 C22 H22B 109.5
H22A C22 H22B 109.5
C20 C22 H22C 109.5
H22A C22 H22C 109.5
H22B C22 H22C 109.5
C24 C23 C19 121.5(5)
C24 C23 H23 119.3
C19 C23 H23 119.2
C25 C24 C23 119.6(4)
C25 C24 H24 120.2
C23 C24 H24 120.2
C24 C25 C26 121.9(5)
C24 C25 H25 119.0
C26 C25 H25 119.0
C25 C26 C18 117.8(5)
C25 C26 C27 119.1(4)
C18 C26 C27 123.1(4)
C26 C27 C29 112.9(4)
C26 C27 C28 110.5(4)
C29 C27 C28 110.1(5)
C26 C27 H27 107.7
C29 C27 H27 107.7
C28 C27 H27 107.7
C27 C28 H28A 109.5
C27 C28 H28B 109.5
H28A C28 H28B 109.5
C27 C28 H28C 109.5
H28A C28 H28C 109.5
H28B C28 H28C 109.5
C27 C29 H29A 109.5
C27 C29 H29B 109.5
H29A C29 H29B 109.5
C27 C29 H29C 109.5
H29A C29 H29C 109.5
H29B C29 H29C 109.5
N3 C30 C31 111.3(4)
N3 C30 C36 110.2(4)
C31 C30 C36 110.5(4)
N3 C30 C35 109.7(4)
C31 C30 C35 107.2(5)
C36 C30 C35 107.8(4)
C30 C31 C32 110.3(4)
C30 C31 H31A 109.6
C32 C31 H31A 109.6
C30 C31 H31B 109.6
C32 C31 H31B 109.6
H31A C31 H31B 108.1
C33 C32 C39 111.4(5)
C33 C32 C31 109.5(5)
C39 C32 C31 108.4(5)
C33 C32 H32 109.2
C39 C32 H32 109.2
C31 C32 H32 109.2
C32 C33 C34 110.6(6)
C32 C33 H33A 109.5
C34 C33 H33A 109.5
C32 C33 H33B 109.5
C34 C33 H33B 109.5
H33A C33 H33B 108.1
C38 C34 C33 110.0(6)
C38 C34 C35 109.0(6)
C33 C34 C35 109.4(5)
C38 C34 H34 109.5
C33 C34 H34 109.5
C35 C34 H34 109.5
C34 C35 C30 110.5(5)
C34 C35 H35A 109.6
C30 C35 H35A 109.6
C34 C35 H35B 109.5
C30 C35 H35B 109.5
H35A C35 H35B 108.1
C30 C36 C37 110.6(5)
C30 C36 H36A 109.5
C37 C36 H36A 109.5
C30 C36 H36B 109.5
C37 C36 H36B 109.5
H36A C36 H36B 108.1
C38 C37 C36 108.8(6)
C38 C37 C39 108.9(6)
C36 C37 C39 107.1(6)
C38 C37 H37 110.7
C36 C37 H37 110.7
C39 C37 H37 110.7
C34 C38 C37 111.8(5)
C34 C38 H38A 109.2
C37 C38 H38A 109.2
C34 C38 H38B 109.3
C37 C38 H38B 109.3
H38A C38 H38B 107.9
C32 C39 C37 108.4(5)
C32 C39 H39A 110.0
C37 C39 H39A 110.0
C32 C39 H39B 110.0
C37 C39 H39B 110.0
H39A C39 H39B 108.4
N4 C40 C45 111.8(4)
N4 C40 C49 109.6(4)
C45 C40 C49 109.1(4)
N4 C40 C41 110.1(4)
C45 C40 C41 108.7(4)
C49 C40 C41 107.5(4)
C42 C41 C40 111.1(4)
C42 C41 H41A 109.4
C40 C41 H41A 109.4
C42 C41 H41B 109.4
C40 C41 H41B 109.4
H41A C41 H41B 108.0
C48 C42 C41 110.6(5)
C48 C42 C43 108.8(5)
C41 C42 C43 108.7(4)
C48 C42 H42 109.5
C41 C42 H42 109.5
C43 C42 H42 109.6
C44 C43 C42 109.1(5)
C44 C43 H43A 109.9
C42 C43 H43A 109.9
C44 C43 H43B 109.9
C42 C43 H43B 109.9
H43A C43 H43B 108.3
C46 C44 C43 109.5(5)
C46 C44 C45 109.6(5)
C43 C44 C45 110.9(5)
C46 C44 H44 108.9
C43 C44 H44 109.0
C45 C44 H44 109.0
C40 C45 C44 109.7(4)
C40 C45 H45A 109.7
C44 C45 H45A 109.7
C40 C45 H45B 109.7
C44 C45 H45B 109.7
H45A C45 H45B 108.2
C44 C46 C47 109.7(5)
C44 C46 H46A 109.7
C47 C46 H46A 109.7
C44 C46 H46B 109.7
C47 C46 H46B 109.7
H46A C46 H46B 108.2
C46 C47 C48 109.2(5)
C46 C47 C49 108.5(4)
C48 C47 C49 109.6(5)
C46 C47 H47 109.9
C48 C47 H47 109.9
C49 C47 H47 109.9
C42 C48 C47 109.6(4)
C42 C48 H48A 109.8
C47 C48 H48A 109.7
C42 C48 H48B 109.7
C47 C48 H48B 109.7
H48A C48 H48B 108.2
C40 C49 C47 110.6(4)
C40 C49 H49A 109.5
C47 C49 H49A 109.5
C40 C49 H49B 109.5
C47 C49 H49B 109.5
H49A C49 H49B 108.1
C14 N1 C1 120.1(3)
C14 N1 V1 110.5(3)
C1 N1 V1 128.4(3)
C16 N2 C18 120.1(3)
C16 N2 V1 110.2(3)
C18 N2 V1 129.1(3)
C30 N3 V1 164.4(3)
C40 N4 V1 170.4(3)
N3 V1 N4 118.5(2)
N3 V1 N1 109.87(17)
N4 V1 N1 108.79(16)
N3 V1 N2 111.91(16)
N4 V1 N2 108.93(15)
N1 V1 N2 96.57(15)

loop_
_geom_bond_atom_site_label_1
_geom_bond_atom_site_label_2
_geom_bond_distance
C1 C2 1.398(6)
C1 C9 1.409(6)
C1 N1 1.452(5)
C2 C6 1.400(7)
C2 C3 1.503(7)
C3 C4 1.530(8)
C3 C5 1.544(7)
C3 H3 1.0000
C4 H4A 0.9800
C4 H4B 0.9800
C4 H4C 0.9800
C5 H5A 0.9800
C5 H5B 0.9800
C5 H5C 0.9800
C6 C7 1.367(7)
C6 H6 0.9500
C7 C8 1.368(7)
C7 H7 0.9500
C8 C9 1.395(6)
C8 H8 0.9500
C9 C10 1.512(6)
C10 C12 1.516(7)
C10 C11 1.523(8)
C10 H10 1.0000
C11 H11A 0.9800
C11 H11B 0.9800
C11 H11C 0.9800
C12 H12A 0.9800
C12 H12B 0.9800
C12 H12C 0.9800
C13 C14 1.518(6)
C13 H13A 0.9801
C13 H13B 0.9801
C13 H13C 0.9801
C14 N1 1.330(5)
C14 C15 1.412(6)
C15 C16 1.409(6)
C15 H15 0.9500
C16 N2 1.333(5)
C16 C17 1.496(6)
C17 H17A 0.9801
C17 H17B 0.9801
C17 H17C 0.9801
C18 C26 1.402(6)
C18 C19 1.407(6)
C18 N2 1.441(5)
C19 C23 1.390(6)
C19 C20 1.516(7)
C20 C21 1.501(7)
C20 C22 1.548(8)
C20 H20 1.0000
C21 H21A 0.9800
C21 H21B 0.9800
C21 H21C 0.9800
C22 H22A 0.9800
C22 H22B 0.9800
C22 H22C 0.9800
C23 C24 1.375(7)
C23 H23 0.9500
C24 C25 1.367(7)
C24 H24 0.9500
C25 C26 1.396(6)
C25 H25 0.9500
C26 C27 1.514(7)
C27 C29 1.508(8)
C27 C28 1.547(7)
C27 H27 1.0000
C28 H28A 0.9800
C28 H28B 0.9800
C28 H28C 0.9800
C29 H29A 0.9800
C29 H29B 0.9800
C29 H29C 0.9800
C30 N3 1.448(6)
C30 C31 1.513(7)
C30 C36 1.522(7)
C30 C35 1.543(6)
C31 C32 1.544(8)
C31 H31A 0.9900
C31 H31B 0.9900
C32 C33 1.480(8)
C32 C39 1.517(10)
C32 H32 1.0000
C33 C34 1.500(9)
C33 H33A 0.9900
C33 H33B 0.9900
C34 C38 1.469(9)
C34 C35 1.525(8)
C34 H34 1.0000
C35 H35A 0.9900
C35 H35B 0.9900
C36 C37 1.541(8)
C36 H36A 0.9900
C36 H36B 0.9900
C37 C38 1.522(9)
C37 C39 1.582(10)
C37 H37 1.0000
C38 H38A 0.9900
C38 H38B 0.9900
C39 H39A 0.9900
C39 H39B 0.9900
C40 N4 1.453(6)
C40 C45 1.522(7)
C40 C49 1.531(6)
C40 C41 1.544(7)
C41 C42 1.521(7)
C41 H41A 0.9900
C41 H41B 0.9900
C42 C48 1.507(7)
C42 C43 1.536(8)
C42 H42 1.0000
C43 C44 1.514(8)
C43 H43A 0.9900
C43 H43B 0.9900
C44 C46 1.518(8)
C44 C45 1.525(7)
C44 H44 1.0000
C45 H45A 0.9900
C45 H45B 0.9900
C46 C47 1.517(8)
C46 H46A 0.9900
C46 H46B 0.9900
C47 C48 1.530(8)
C47 C49 1.546(7)
C47 H47 1.0000
C48 H48A 0.9900
C48 H48B 0.9900
C49 H49A 0.9900
C49 H49B 0.9900
N1 V1 2.002(3)
N2 V1 2.011(3)
N3 V1 1.664(4)
N4 V1 1.696(4)
